data_7129385
loop_
_publ_author_name
'Kapuscinski, Szymon'
'Hietsoi, Oleksandr'
'Pietrzak, Anna'
'Friedli, Andrienne C.'
'Kaszynski, Piotr'

_publ_section_title
;
 [closo-B10H8-1,10-(COOH)2]2-: A building block for functional materials?
;
_journal_name_full 'Chemical Communications'
_journal_paper_doi 10.1039/D1CC06485A
_journal_year 2022
_chemical_formula_moiety 'C6 H18.97 B10 Cl0.03 N2 O2, C16 H36 N'
_chemical_formula_sum 'C22 H54.97 B10 Cl0.03 N3 O2'
_chemical_formula_weight 502.76
_space_group_crystal_system triclinic
_space_group_IT_number 2
_space_group_name_Hall '-P 1'
_space_group_name_H-M_alt 'P -1'
_atom_sites_solution_hydrogens mixed
_atom_sites_solution_primary other
_audit_creation_method SHELXL-2018/3
_audit_update_record
;
2021-12-06 deposited with the CCDC.	2021-12-15 downloaded from the CCDC.
;
_cell_angle_alpha 84.664(2)
_cell_angle_beta 82.6090(10)
_cell_angle_gamma 64.955(2)
_cell_formula_units_Z 2
_cell_length_a 9.3429(2)
_cell_length_b 10.3905(2)
_cell_length_c 18.4914(3)
_cell_measurement_reflns_used 32484
_cell_measurement_temperature 100(2)
_cell_measurement_theta_max 78.6890
_cell_measurement_theta_min 4.6830
_cell_volume 1611.32(6)
_computing_cell_refinement 'CrysAlisPro 1.171.41.121a (Rigaku OD, 2021)'
_computing_data_collection 'CrysAlisPro 1.171.41.121a (Rigaku OD, 2021)'
_computing_data_reduction 'CrysAlisPro 1.171.41.121a (Rigaku OD, 2021)'
_computing_structure_refinement 'SHELXL-2018/3 (Sheldrick, 2018)'
_computing_structure_solution 'SHELXT 2014/5 (Sheldrick, 2014)'
_diffrn_ambient_temperature 100(2)
_diffrn_measured_fraction_theta_full 0.998
_diffrn_measured_fraction_theta_max 0.937
_diffrn_measurement_device_type 'XtaLAB Synergy, Dualflex, Pilatus 300K'
_diffrn_measurement_method '\w scans'
_diffrn_radiation_type CuK\a
_diffrn_radiation_wavelength 1.54184
_diffrn_reflns_av_R_equivalents 0.0296
_diffrn_reflns_av_unetI/netI 0.0168
_diffrn_reflns_Laue_measured_fraction_full 0.998
_diffrn_reflns_Laue_measured_fraction_max 0.937
_diffrn_reflns_limit_h_max 11
_diffrn_reflns_limit_h_min -11
_diffrn_reflns_limit_k_max 12
_diffrn_reflns_limit_k_min -13
_diffrn_reflns_limit_l_max 22
_diffrn_reflns_limit_l_min -22
_diffrn_reflns_number 46429
_diffrn_reflns_point_group_measured_fraction_full 0.998
_diffrn_reflns_point_group_measured_fraction_max 0.937
_diffrn_reflns_theta_full 67.684
_diffrn_reflns_theta_max 78.765
_diffrn_reflns_theta_min 4.702
_diffrn_source 'micro-focus sealed X-ray tube'
_exptl_absorpt_coefficient_mu 0.463
_exptl_absorpt_correction_T_max 1.000
_exptl_absorpt_correction_T_min 0.456
_exptl_absorpt_correction_type gaussian
_exptl_absorpt_process_details
;
CrysAlisPro 1.171.41.121a (Rigaku Oxford Diffraction, 2021)
Numerical absorption correction based on gaussian integration over
a multifaceted crystal model
Empirical absorption correction using spherical harmonics,
implemented in SCALE3 ABSPACK scaling algorithm.
;
_exptl_crystal_colour colorless
_exptl_crystal_density_diffrn 1.036
_exptl_crystal_description block
_exptl_crystal_F_000 548.9
_exptl_crystal_size_max 0.310
_exptl_crystal_size_mid 0.160
_exptl_crystal_size_min 0.100
_refine_diff_density_max 0.754
_refine_diff_density_min -0.242
_refine_diff_density_rms 0.036
_refine_ls_extinction_method none
_refine_ls_goodness_of_fit_ref 1.018
_refine_ls_hydrogen_treatment mixed
_refine_ls_matrix_type full
_refine_ls_number_parameters 379
_refine_ls_number_reflns 6506
_refine_ls_number_restraints 0
_refine_ls_restrained_S_all 1.018
_refine_ls_R_factor_all 0.0434
_refine_ls_R_factor_gt 0.0406
_refine_ls_shift/su_max 0.001
_refine_ls_shift/su_mean 0.000
_refine_ls_structure_factor_coef Fsqd
_refine_ls_weighting_details 'w=1/[\s^2^(Fo^2^)+(0.0555P)^2^+0.6171P] where P=(Fo^2^+2Fc^2^)/3'
_refine_ls_weighting_scheme calc
_refine_ls_wR_factor_gt 0.1080
_refine_ls_wR_factor_ref 0.1103
_reflns_Friedel_coverage 0.000
_reflns_number_gt 6025
_reflns_number_total 6506
_reflns_threshold_expression 'I > 2\s(I)'
_cod_data_source_file d1cc06485a2.cif
_cod_data_source_block SK_410
_cod_database_code 7129385
_shelx_shelxl_version_number 2018/3
_shelx_space_group_comment
;
The symmetry employed for this shelxl refinement is uniquely defined
by the following loop, which should always be used as a source of
symmetry information in preference to the above space-group names.
They are only intended as comments.
;
_shelx_estimated_absorpt_t_min 0.870
_shelx_estimated_absorpt_t_max 0.955
_oxdiff_exptl_absorpt_empirical_full_min 0.757
_oxdiff_exptl_absorpt_empirical_full_max 1.392
_oxdiff_exptl_absorpt_empirical_details
;
Empirical correction (ABSPACK) includes:
- Absorption correction using spherical harmonics
- Frame scaling
;

loop_
_space_group_symop_operation_xyz
'x, y, z'
'-x, -y, -z'

loop_
_atom_site_label
_atom_site_type_symbol
_atom_site_fract_x
_atom_site_fract_y
_atom_site_fract_z
_atom_site_U_iso_or_equiv
_atom_site_adp_type
_atom_site_occupancy
_atom_site_site_symmetry_order
_atom_site_calc_flag
_atom_site_refinement_flags_posn
_atom_site_refinement_flags_adp
_atom_site_refinement_flags_occupancy
_atom_site_disorder_assembly
_atom_site_disorder_group
Cl1 Cl 0.8500(11) 0.3476(11) 0.9820(6) 0.023(4) Uani 0.028(2) 1 d . . P A 2
C1 C 0.57640(13) 0.45089(11) 0.71570(6) 0.0200(2) Uani 1 1 d . . . . .
B1 B 0.72022(14) 0.44090(13) 0.75571(6) 0.0187(2) Uani 1 1 d . . . . .
O2 O 0.61831(10) 0.37930(10) 0.65290(5) 0.0320(2) Uani 1 1 d . . . B 1
N2 N 1.19960(12) 0.34125(11) 0.96660(5) 0.0251(2) Uani 1 1 d . . . . .
H10 H 1.131(2) 0.3193(17) 0.9908(9) 0.038 Uiso 1 1 d . U . . .
C2 C 0.48829(16) 0.38257(18) 0.61677(8) 0.0405(3) Uani 1 1 d . . . . .
H2A H 0.419103 0.481569 0.602067 0.049 Uiso 1 1 calc R U . B 1
H2B H 0.423648 0.342850 0.649949 0.049 Uiso 1 1 calc R U . B 1
B2 B 0.71259(14) 0.51505(12) 0.83510(7) 0.0187(2) Uani 1 1 d . . . . .
H2 H 0.5947(17) 0.5808(15) 0.8650(8) 0.028 Uiso 1 1 d . U . . .
N3 N 0.06821(10) 0.87949(9) 0.71637(5) 0.01785(19) Uani 1 1 d . . . . .
C3 C 0.5601(2) 0.2942(2) 0.55052(10) 0.0604(5) Uani 1 1 d . . . . .
H3A H 0.475536 0.289123 0.526175 0.091 Uiso 1 1 calc R U . . .
H3B H 0.633128 0.198074 0.565540 0.091 Uiso 1 1 calc R U . . .
H3C H 0.618265 0.337882 0.516755 0.091 Uiso 1 1 calc R U . . .
B3 B 0.81715(14) 0.54813(13) 0.74833(7) 0.0197(2) Uani 1 1 d . . . . .
H3 H 0.7820(17) 0.6431(15) 0.7082(8) 0.029 Uiso 1 1 d . U . . .
C4 C 1.18740(13) 0.39574(11) 0.89863(6) 0.0190(2) Uani 1 1 d . . . . .
B4 B 0.91976(14) 0.35554(13) 0.73502(7) 0.0190(2) Uani 1 1 d . . . . .
H4 H 0.9691(17) 0.2963(15) 0.6839(8) 0.028 Uiso 1 1 d . U . . .
C5 C 1.42316(14) 0.38395(14) 0.93274(7) 0.0270(3) Uani 1 1 d . . . . .
H5A H 1.417586 0.471797 0.952124 0.032 Uiso 1 1 calc R U . . .
H5B H 1.534392 0.324347 0.914605 0.032 Uiso 1 1 calc R U . . .
B5 B 0.81386(14) 0.32259(12) 0.82172(6) 0.0181(2) Uani 1 1 d . . . . .
H5 H 0.7816(17) 0.2356(15) 0.8416(8) 0.027 Uiso 1 1 d . U . . .
C6 C 1.35690(13) 0.30259(13) 0.99028(6) 0.0255(2) Uani 1 1 d . . . . .
H6A H 1.422191 0.198767 0.989098 0.031 Uiso 1 1 calc R U . . .
H6B H 1.349311 0.334644 1.039963 0.031 Uiso 1 1 calc R U . . .
B6 B 1.02122(14) 0.29110(13) 0.81637(7) 0.0186(2) Uani 1 1 d . . . . .
H6 H 1.1136(17) 0.1797(15) 0.8198(8) 0.028 Uiso 1 1 d . U . . .
C7 C -0.10000(12) 0.99586(11) 0.72767(6) 0.0199(2) Uani 1 1 d . . . . .
H7A H -0.095085 1.077427 0.749247 0.024 Uiso 1 1 calc R U . . .
H7B H -0.140473 1.028935 0.679324 0.024 Uiso 1 1 calc R U . . .
B7 B 0.87541(14) 0.40311(13) 0.88735(7) 0.0186(2) Uani 1 1 d . . . . .
H7 H 0.8500(18) 0.3815(18) 0.9464(12) 0.028 Uiso 0.972(2) 1 d . U P A 1
C8 C -0.21797(13) 0.95290(11) 0.77594(6) 0.0224(2) Uani 1 1 d . . . . .
H8A H -0.191362 0.938542 0.827046 0.027 Uiso 1 1 calc R U . . .
H8B H -0.211113 0.861876 0.760081 0.027 Uiso 1 1 calc R U . . .
B8 B 0.87765(14) 0.56351(13) 0.83610(7) 0.0193(2) Uani 1 1 d . . . . .
H8 H 0.8516(17) 0.6694(15) 0.8560(8) 0.029 Uiso 1 1 d . U . . .
C9 C -0.38683(13) 1.06725(13) 0.77182(7) 0.0289(3) Uani 1 1 d . . . . .
H9A H -0.391866 1.159737 0.784390 0.035 Uiso 1 1 calc R U . . .
H9B H -0.416054 1.076941 0.721361 0.035 Uiso 1 1 calc R U . . .
B9 B 1.02418(14) 0.45018(13) 0.76470(7) 0.0193(2) Uani 1 1 d . . . . .
H9 H 1.1204(17) 0.4623(15) 0.7257(8) 0.029 Uiso 1 1 d . U . . .
C10 C -0.50409(16) 1.02909(16) 0.82413(10) 0.0475(4) Uani 1 1 d . . . . .
H10A H -0.611953 1.102014 0.819551 0.071 Uiso 1 1 calc R U . . .
H10B H -0.478112 1.023949 0.874308 0.071 Uiso 1 1 calc R U . . .
H10C H -0.497698 0.936737 0.812213 0.071 Uiso 1 1 calc R U . . .
O1 O 0.43531(9) 0.51112(9) 0.73620(4) 0.02466(18) Uani 1 1 d . . . . .
N1 N 1.31590(11) 0.41654(10) 0.87535(6) 0.0228(2) Uani 1 1 d . . . . .
H1 H 1.3321(17) 0.4481(15) 0.8342(9) 0.027 Uiso 1 1 d . U . . .
B10 B 1.04495(14) 0.42062(13) 0.85518(7) 0.0192(2) Uani 1 1 d . . . . .
C11 C 0.07395(13) 0.76299(11) 0.67041(6) 0.0201(2) Uani 1 1 d . . . . .
H11A H 0.181454 0.684479 0.670157 0.024 Uiso 1 1 calc R U . . .
H11B H -0.001889 0.725256 0.694857 0.024 Uiso 1 1 calc R U . . .
C12 C 0.03684(14) 0.80410(12) 0.59181(6) 0.0239(2) Uani 1 1 d . . . . .
H12A H 0.117231 0.833700 0.564702 0.029 Uiso 1 1 calc R U . . .
H12B H -0.068629 0.885040 0.590301 0.029 Uiso 1 1 calc R U . . .
C13 C 0.03779(15) 0.67629(13) 0.55635(6) 0.0278(3) Uani 1 1 d . . . . .
H13A H 0.143247 0.595717 0.558878 0.033 Uiso 1 1 calc R U . . .
H13B H -0.042140 0.647067 0.584271 0.033 Uiso 1 1 calc R U . . .
C14 C 0.00182(17) 0.70809(16) 0.47711(7) 0.0358(3) Uani 1 1 d . . . . .
H14A H 0.082510 0.734182 0.448835 0.054 Uiso 1 1 calc R U . . .
H14B H -0.103062 0.787024 0.474283 0.054 Uiso 1 1 calc R U . . .
H14C H 0.002839 0.623557 0.457131 0.054 Uiso 1 1 calc R U . . .
C15 C 0.16829(13) 0.95411(11) 0.67939(6) 0.0203(2) Uani 1 1 d . . . . .
H15A H 0.159782 1.028244 0.711774 0.024 Uiso 1 1 calc R U . . .
H15B H 0.121706 1.003151 0.634000 0.024 Uiso 1 1 calc R U . . .
C16 C 0.34343(13) 0.86199(12) 0.65989(6) 0.0230(2) Uani 1 1 d . . . . .
H16A H 0.356153 0.782183 0.630531 0.028 Uiso 1 1 calc R U . . .
H16B H 0.396995 0.822118 0.704831 0.028 Uiso 1 1 calc R U . . .
C17 C 0.41671(14) 0.95559(14) 0.61595(7) 0.0303(3) Uani 1 1 d . . . . .
H17A H 0.365579 0.990373 0.570059 0.036 Uiso 1 1 calc R U . . .
H17B H 0.394256 1.039424 0.644333 0.036 Uiso 1 1 calc R U . . .
C18 C 0.59490(15) 0.87818(15) 0.59754(7) 0.0331(3) Uani 1 1 d . . . . .
H18A H 0.618374 0.793241 0.570829 0.050 Uiso 1 1 calc R U . . .
H18B H 0.647197 0.850103 0.642708 0.050 Uiso 1 1 calc R U . . .
H18C H 0.634118 0.941250 0.567205 0.050 Uiso 1 1 calc R U . . .
C19 C 0.12891(13) 0.80468(11) 0.78838(6) 0.0196(2) Uani 1 1 d . . . . .
H19A H 0.058149 0.760012 0.811010 0.023 Uiso 1 1 calc R U . . .
H19B H 0.235843 0.727515 0.777757 0.023 Uiso 1 1 calc R U . . .
C20 C 0.13903(13) 0.89944(12) 0.84326(6) 0.0220(2) Uani 1 1 d . . . . .
H20A H 0.035238 0.981964 0.851260 0.026 Uiso 1 1 calc R U . . .
H20B H 0.219410 0.935726 0.823854 0.026 Uiso 1 1 calc R U . . .
C21 C 0.18426(16) 0.81691(13) 0.91559(7) 0.0311(3) Uani 1 1 d . . . . .
H21A H 0.097097 0.791313 0.937833 0.037 Uiso 1 1 calc R U . . .
H21B H 0.280360 0.727670 0.906377 0.037 Uiso 1 1 calc R U . . .
C22 C 0.21637(16) 0.90321(16) 0.96874(7) 0.0358(3) Uani 1 1 d . . . . .
H22A H 0.311542 0.917793 0.949785 0.054 Uiso 1 1 calc R U . . .
H22B H 0.232893 0.851681 1.016268 0.054 Uiso 1 1 calc R U . . .
H22C H 0.125301 0.995604 0.974304 0.054 Uiso 1 1 calc R U . . .

loop_
_atom_site_aniso_label
_atom_site_aniso_U_11
_atom_site_aniso_U_22
_atom_site_aniso_U_33
_atom_site_aniso_U_23
_atom_site_aniso_U_13
_atom_site_aniso_U_12
Cl1 0.027(6) 0.027(6) 0.017(6) 0.002(4) -0.004(4) -0.013(4)
C1 0.0193(5) 0.0191(5) 0.0191(5) -0.0012(4) -0.0016(4) -0.0055(4)
B1 0.0171(5) 0.0188(6) 0.0183(6) -0.0014(4) -0.0013(4) -0.0056(4)
O2 0.0210(4) 0.0452(5) 0.0276(4) -0.0131(4) -0.0029(3) -0.0092(4)
N2 0.0210(5) 0.0363(6) 0.0205(5) 0.0019(4) -0.0026(4) -0.0148(4)
C2 0.0266(7) 0.0593(9) 0.0358(7) -0.0158(6) -0.0069(5) -0.0143(6)
B2 0.0176(6) 0.0175(6) 0.0194(6) -0.0017(4) -0.0008(4) -0.0060(4)
N3 0.0168(4) 0.0149(4) 0.0198(4) -0.0009(3) 0.0003(3) -0.0051(3)
C3 0.0437(9) 0.0900(14) 0.0483(9) -0.0340(9) -0.0080(7) -0.0214(9)
B3 0.0185(6) 0.0187(6) 0.0195(6) 0.0013(4) -0.0023(4) -0.0058(5)
C4 0.0199(5) 0.0155(5) 0.0206(5) -0.0037(4) -0.0008(4) -0.0062(4)
B4 0.0176(5) 0.0197(6) 0.0180(6) -0.0015(4) -0.0010(4) -0.0063(5)
C5 0.0188(5) 0.0344(6) 0.0287(6) -0.0009(5) -0.0057(5) -0.0110(5)
B5 0.0183(5) 0.0171(5) 0.0187(6) -0.0014(4) -0.0014(4) -0.0073(4)
C6 0.0203(5) 0.0326(6) 0.0216(5) -0.0030(5) -0.0046(4) -0.0082(5)
B6 0.0171(5) 0.0175(6) 0.0200(6) -0.0002(4) -0.0023(4) -0.0061(4)
C7 0.0171(5) 0.0154(5) 0.0223(5) -0.0010(4) -0.0009(4) -0.0024(4)
B7 0.0198(6) 0.0179(6) 0.0181(6) -0.0002(4) -0.0022(4) -0.0081(5)
C8 0.0176(5) 0.0197(5) 0.0280(6) -0.0030(4) 0.0008(4) -0.0063(4)
B8 0.0195(6) 0.0172(6) 0.0209(6) -0.0006(4) -0.0013(5) -0.0078(5)
C9 0.0177(5) 0.0241(6) 0.0427(7) -0.0081(5) -0.0032(5) -0.0051(5)
B9 0.0172(5) 0.0191(6) 0.0204(6) 0.0009(4) -0.0010(4) -0.0069(5)
C10 0.0210(6) 0.0403(8) 0.0790(12) -0.0159(8) 0.0108(7) -0.0124(6)
O1 0.0166(4) 0.0279(4) 0.0252(4) -0.0009(3) -0.0027(3) -0.0050(3)
N1 0.0201(5) 0.0280(5) 0.0211(5) 0.0021(4) -0.0027(4) -0.0111(4)
B10 0.0194(6) 0.0185(6) 0.0204(6) 0.0000(4) -0.0025(5) -0.0086(5)
C11 0.0204(5) 0.0172(5) 0.0217(5) -0.0037(4) 0.0009(4) -0.0070(4)
C12 0.0235(6) 0.0250(6) 0.0219(5) -0.0019(4) -0.0003(4) -0.0094(5)
C13 0.0284(6) 0.0301(6) 0.0242(6) -0.0058(5) -0.0010(5) -0.0112(5)
C14 0.0365(7) 0.0472(8) 0.0253(6) -0.0066(5) -0.0035(5) -0.0178(6)
C15 0.0203(5) 0.0188(5) 0.0213(5) 0.0015(4) 0.0005(4) -0.0089(4)
C16 0.0192(5) 0.0232(5) 0.0248(6) -0.0003(4) 0.0013(4) -0.0082(4)
C17 0.0225(6) 0.0361(7) 0.0301(6) 0.0113(5) -0.0030(5) -0.0125(5)
C18 0.0236(6) 0.0438(7) 0.0314(6) 0.0060(5) -0.0006(5) -0.0157(5)
C19 0.0184(5) 0.0162(5) 0.0204(5) 0.0021(4) -0.0006(4) -0.0046(4)
C20 0.0213(5) 0.0197(5) 0.0229(5) 0.0009(4) -0.0031(4) -0.0065(4)
C21 0.0360(7) 0.0283(6) 0.0252(6) 0.0033(5) -0.0047(5) -0.0102(5)
C22 0.0328(7) 0.0485(8) 0.0261(6) -0.0008(6) -0.0066(5) -0.0160(6)

loop_
_atom_type_symbol
_atom_type_description
_atom_type_scat_dispersion_real
_atom_type_scat_dispersion_imag
_atom_type_scat_source
C C 0.0181 0.0091 'International Tables Vol C Tables 4.2.6.8 and 6.1.1.4'
H H 0.0000 0.0000 'International Tables Vol C Tables 4.2.6.8 and 6.1.1.4'
B B 0.0090 0.0039 'International Tables Vol C Tables 4.2.6.8 and 6.1.1.4'
N N 0.0311 0.0180 'International Tables Vol C Tables 4.2.6.8 and 6.1.1.4'
O O 0.0492 0.0322 'International Tables Vol C Tables 4.2.6.8 and 6.1.1.4'
Cl Cl 0.3639 0.7018 'International Tables Vol C Tables 4.2.6.8 and 6.1.1.4'

loop_
_geom_angle_atom_site_label_1
_geom_angle_atom_site_label_2
_geom_angle_atom_site_label_3
_geom_angle
_geom_angle_site_symmetry_1
_geom_angle_site_symmetry_3
_geom_angle_publ_flag
O1 C1 O2 118.03(10) . . ?
O1 C1 B1 127.14(10) . . ?
O2 C1 B1 114.78(9) . . ?
C1 B1 B5 128.74(10) . . ?
C1 B1 B3 130.45(9) . . ?
B5 B1 B3 100.74(8) . . ?
C1 B1 B4 131.66(9) . . ?
B5 B1 B4 66.41(7) . . ?
B3 B1 B4 65.70(7) . . ?
C1 B1 B2 127.64(9) . . ?
B5 B1 B2 65.77(7) . . ?
B3 B1 B2 66.06(7) . . ?
B4 B1 B2 100.69(8) . . ?
C1 O2 C2 115.69(9) . . ?
C4 N2 C6 112.61(10) . . ?
C4 N2 H10 123.5(11) . . ?
C6 N2 H10 123.2(11) . . ?
O2 C2 C3 107.11(11) . . ?
O2 C2 H2A 110.3 . . ?
C3 C2 H2A 110.3 . . ?
O2 C2 H2B 110.3 . . ?
C3 C2 H2B 110.3 . . ?
H2A C2 H2B 108.5 . . ?
B1 B2 B7 111.64(8) . . ?
B1 B2 B8 111.94(9) . . ?
B7 B2 B8 61.22(7) . . ?
B1 B2 B5 56.81(6) . . ?
B7 B2 B5 59.51(6) . . ?
B8 B2 B5 102.41(8) . . ?
B1 B2 B3 56.85(7) . . ?
B7 B2 B3 102.27(8) . . ?
B8 B2 B3 59.78(7) . . ?
B5 B2 B3 89.85(7) . . ?
B1 B2 H2 120.0(7) . . ?
B7 B2 H2 118.9(7) . . ?
B8 B2 H2 119.3(7) . . ?
B5 B2 H2 131.0(7) . . ?
B3 B2 H2 132.0(7) . . ?
C15 N3 C11 111.91(8) . . ?
C15 N3 C19 111.56(8) . . ?
C11 N3 C19 105.23(8) . . ?
C15 N3 C7 105.32(8) . . ?
C11 N3 C7 111.17(8) . . ?
C19 N3 C7 111.80(8) . . ?
C2 C3 H3A 109.5 . . ?
C2 C3 H3B 109.5 . . ?
H3A C3 H3B 109.5 . . ?
C2 C3 H3C 109.5 . . ?
H3A C3 H3C 109.5 . . ?
H3B C3 H3C 109.5 . . ?
B1 B3 B9 111.82(9) . . ?
B1 B3 B8 111.62(9) . . ?
B9 B3 B8 61.44(7) . . ?
B1 B3 B4 57.26(7) . . ?
B9 B3 B4 59.28(7) . . ?
B8 B3 B4 102.26(8) . . ?
B1 B3 B2 57.10(7) . . ?
B9 B3 B2 102.29(8) . . ?
B8 B3 B2 59.17(7) . . ?
B4 B3 B2 90.30(7) . . ?
B1 B3 H3 119.8(7) . . ?
B9 B3 H3 119.5(7) . . ?
B8 B3 H3 119.0(7) . . ?
B4 B3 H3 131.9(7) . . ?
B2 B3 H3 130.9(7) . . ?
N1 C4 N2 108.91(10) . . ?
N1 C4 B10 127.89(10) . . ?
N2 C4 B10 123.12(10) . . ?
B1 B4 B6 111.33(9) . . ?
B1 B4 B9 111.97(9) . . ?
B6 B4 B9 61.24(7) . . ?
B1 B4 B3 57.04(7) . . ?
B6 B4 B3 102.07(8) . . ?
B9 B4 B3 59.65(7) . . ?
B1 B4 B5 56.51(6) . . ?
B6 B4 B5 59.42(7) . . ?
B9 B4 B5 102.30(8) . . ?
B3 B4 B5 89.66(7) . . ?
B1 B4 H4 120.4(7) . . ?
B6 B4 H4 120.0(7) . . ?
B9 B4 H4 117.8(7) . . ?
B3 B4 H4 130.2(7) . . ?
B5 B4 H4 133.3(7) . . ?
N1 C5 C6 101.83(9) . . ?
N1 C5 H5A 111.4 . . ?
C6 C5 H5A 111.4 . . ?
N1 C5 H5B 111.4 . . ?
C6 C5 H5B 111.4 . . ?
H5A C5 H5B 109.3 . . ?
B1 B5 B7 112.08(8) . . ?
B1 B5 B6 111.33(8) . . ?
B7 B5 B6 61.30(7) . . ?
B1 B5 B2 57.42(7) . . ?
B7 B5 B2 59.39(6) . . ?
B6 B5 B2 101.98(8) . . ?
B1 B5 B4 57.07(7) . . ?
B7 B5 B4 102.14(8) . . ?
B6 B5 B4 58.86(6) . . ?
B2 B5 B4 90.19(7) . . ?
B1 B5 H5 121.8(7) . . ?
B7 B5 H5 117.3(7) . . ?
B6 B5 H5 118.2(7) . . ?
B2 B5 H5 131.7(7) . . ?
B4 B5 H5 132.5(7) . . ?
N2 C6 C5 101.15(9) . . ?
N2 C6 H6A 111.5 . . ?
C5 C6 H6A 111.5 . . ?
N2 C6 H6B 111.5 . . ?
C5 C6 H6B 111.5 . . ?
H6A C6 H6B 109.4 . . ?
B10 B6 B4 112.00(9) . . ?
B10 B6 B5 111.73(8) . . ?
B4 B6 B5 61.72(7) . . ?
B10 B6 B9 57.20(7) . . ?
B4 B6 B9 59.52(7) . . ?
B5 B6 B9 102.72(8) . . ?
B10 B6 B7 57.13(7) . . ?
B4 B6 B7 102.73(8) . . ?
B5 B6 B7 59.27(6) . . ?
B9 B6 B7 90.63(7) . . ?
B10 B6 H6 119.5(7) . . ?
B4 B6 H6 119.4(7) . . ?
B5 B6 H6 119.3(7) . . ?
B9 B6 H6 131.3(7) . . ?
B7 B6 H6 130.8(7) . . ?
C8 C7 N3 115.42(8) . . ?
C8 C7 H7A 108.4 . . ?
N3 C7 H7A 108.4 . . ?
C8 C7 H7B 108.4 . . ?
N3 C7 H7B 108.4 . . ?
H7A C7 H7B 107.5 . . ?
B10 B7 B2 111.45(9) . . ?
B10 B7 Cl1 119.1(3) . . ?
B2 B7 Cl1 123.8(3) . . ?
B10 B7 B5 111.46(9) . . ?
B2 B7 B5 61.10(7) . . ?
Cl1 B7 B5 116.1(3) . . ?
B10 B7 B8 56.76(7) . . ?
B2 B7 B8 59.59(7) . . ?
Cl1 B7 B8 137.0(3) . . ?
B5 B7 B8 102.39(8) . . ?
B10 B7 B6 56.68(7) . . ?
B2 B7 B6 101.87(8) . . ?
Cl1 B7 B6 125.4(3) . . ?
B5 B7 B6 59.43(6) . . ?
B8 B7 B6 89.78(8) . . ?
B10 B7 H7 120.8(8) . . ?
B2 B7 H7 119.0(8) . . ?
B5 B7 H7 118.7(8) . . ?
B8 B7 H7 131.7(8) . . ?
B6 B7 H7 131.8(8) . . ?
C7 C8 C9 110.62(9) . . ?
C7 C8 H8A 109.5 . . ?
C9 C8 H8A 109.5 . . ?
C7 C8 H8B 109.5 . . ?
C9 C8 H8B 109.5 . . ?
H8A C8 H8B 108.1 . . ?
B10 B8 B2 111.44(8) . . ?
B10 B8 B3 110.93(9) . . ?
B2 B8 B3 61.05(7) . . ?
B10 B8 B7 57.15(7) . . ?
B2 B8 B7 59.19(6) . . ?
B3 B8 B7 101.75(8) . . ?
B10 B8 B9 56.75(7) . . ?
B2 B8 B9 101.86(8) . . ?
B3 B8 B9 58.96(6) . . ?
B7 B8 B9 90.03(7) . . ?
B10 B8 H8 120.6(7) . . ?
B2 B8 H8 117.9(7) . . ?
B3 B8 H8 120.5(7) . . ?
B7 B8 H8 129.7(7) . . ?
B9 B8 H8 133.6(7) . . ?
C10 C9 C8 110.69(11) . . ?
C10 C9 H9A 109.5 . . ?
C8 C9 H9A 109.5 . . ?
C10 C9 H9B 109.5 . . ?
C8 C9 H9B 109.5 . . ?
H9A C9 H9B 108.1 . . ?
B10 B9 B4 111.46(9) . . ?
B10 B9 B3 111.29(9) . . ?
B4 B9 B3 61.08(7) . . ?
B10 B9 B6 56.88(7) . . ?
B4 B9 B6 59.24(6) . . ?
B3 B9 B6 101.68(8) . . ?
B10 B9 B8 56.49(7) . . ?
B4 B9 B8 102.24(8) . . ?
B3 B9 B8 59.60(7) . . ?
B6 B9 B8 89.57(7) . . ?
B10 B9 H9 120.4(7) . . ?
B4 B9 H9 117.8(7) . . ?
B3 B9 H9 120.6(7) . . ?
B6 B9 H9 129.7(7) . . ?
B8 B9 H9 133.8(7) . . ?
C9 C10 H10A 109.5 . . ?
C9 C10 H10B 109.5 . . ?
H10A C10 H10B 109.5 . . ?
C9 C10 H10C 109.5 . . ?
H10A C10 H10C 109.5 . . ?
H10B C10 H10C 109.5 . . ?
C4 N1 C5 112.27(10) . . ?
C4 N1 H1 124.0(10) . . ?
C5 N1 H1 123.7(10) . . ?
C4 B10 B6 124.42(9) . . ?
C4 B10 B8 134.44(9) . . ?
B6 B10 B8 101.08(8) . . ?
C4 B10 B9 130.97(10) . . ?
B6 B10 B9 65.92(7) . . ?
B8 B10 B9 66.76(7) . . ?
C4 B10 B7 127.31(10) . . ?
B6 B10 B7 66.19(7) . . ?
B8 B10 B7 66.09(7) . . ?
B9 B10 B7 101.31(9) . . ?
C12 C11 N3 116.90(9) . . ?
C12 C11 H11A 108.1 . . ?
N3 C11 H11A 108.1 . . ?
C12 C11 H11B 108.1 . . ?
N3 C11 H11B 108.1 . . ?
H11A C11 H11B 107.3 . . ?
C11 C12 C13 109.10(9) . . ?
C11 C12 H12A 109.9 . . ?
C13 C12 H12A 109.9 . . ?
C11 C12 H12B 109.9 . . ?
C13 C12 H12B 109.9 . . ?
H12A C12 H12B 108.3 . . ?
C14 C13 C12 112.66(10) . . ?
C14 C13 H13A 109.1 . . ?
C12 C13 H13A 109.1 . . ?
C14 C13 H13B 109.1 . . ?
C12 C13 H13B 109.1 . . ?
H13A C13 H13B 107.8 . . ?
C13 C14 H14A 109.5 . . ?
C13 C14 H14B 109.5 . . ?
H14A C14 H14B 109.5 . . ?
C13 C14 H14C 109.5 . . ?
H14A C14 H14C 109.5 . . ?
H14B C14 H14C 109.5 . . ?
N3 C15 C16 116.86(9) . . ?
N3 C15 H15A 108.1 . . ?
C16 C15 H15A 108.1 . . ?
N3 C15 H15B 108.1 . . ?
C16 C15 H15B 108.1 . . ?
H15A C15 H15B 107.3 . . ?
C15 C16 C17 107.89(9) . . ?
C15 C16 H16A 110.1 . . ?
C17 C16 H16A 110.1 . . ?
C15 C16 H16B 110.1 . . ?
C17 C16 H16B 110.1 . . ?
H16A C16 H16B 108.4 . . ?
C18 C17 C16 113.09(10) . . ?
C18 C17 H17A 109.0 . . ?
C16 C17 H17A 109.0 . . ?
C18 C17 H17B 109.0 . . ?
C16 C17 H17B 109.0 . . ?
H17A C17 H17B 107.8 . . ?
C17 C18 H18A 109.5 . . ?
C17 C18 H18B 109.5 . . ?
H18A C18 H18B 109.5 . . ?
C17 C18 H18C 109.5 . . ?
H18A C18 H18C 109.5 . . ?
H18B C18 H18C 109.5 . . ?
C20 C19 N3 115.17(8) . . ?
C20 C19 H19A 108.5 . . ?
N3 C19 H19A 108.5 . . ?
C20 C19 H19B 108.5 . . ?
N3 C19 H19B 108.5 . . ?
H19A C19 H19B 107.5 . . ?
C19 C20 C21 110.44(9) . . ?
C19 C20 H20A 109.6 . . ?
C21 C20 H20A 109.6 . . ?
C19 C20 H20B 109.6 . . ?
C21 C20 H20B 109.6 . . ?
H20A C20 H20B 108.1 . . ?
C22 C21 C20 111.74(10) . . ?
C22 C21 H21A 109.3 . . ?
C20 C21 H21A 109.3 . . ?
C22 C21 H21B 109.3 . . ?
C20 C21 H21B 109.3 . . ?
H21A C21 H21B 107.9 . . ?
C21 C22 H22A 109.5 . . ?
C21 C22 H22B 109.5 . . ?
H22A C22 H22B 109.5 . . ?
C21 C22 H22C 109.5 . . ?
H22A C22 H22C 109.5 . . ?
H22B C22 H22C 109.5 . . ?

loop_
_geom_bond_atom_site_label_1
_geom_bond_atom_site_label_2
_geom_bond_distance
_geom_bond_site_symmetry_2
_geom_bond_publ_flag
Cl1 B7 1.809(11) . ?
C1 O1 1.2207(13) . ?
C1 O2 1.3610(13) . ?
C1 B1 1.5770(16) . ?
B1 B5 1.6886(16) . ?
B1 B3 1.6954(17) . ?
B1 B4 1.6995(17) . ?
B1 B2 1.7002(17) . ?
O2 C2 1.4467(15) . ?
N2 C4 1.3279(15) . ?
N2 C6 1.4649(14) . ?
N2 H10 0.837(17) . ?
C2 C3 1.507(2) . ?
C2 H2A 0.9900 . ?
C2 H2B 0.9900 . ?
B2 B7 1.8088(17) . ?
B2 B8 1.8162(17) . ?
B2 B5 1.8400(17) . ?
B2 B3 1.8508(17) . ?
B2 H2 1.123(14) . ?
N3 C15 1.5145(13) . ?
N3 C11 1.5216(13) . ?
N3 C19 1.5256(13) . ?
N3 C7 1.5262(13) . ?
C3 H3A 0.9800 . ?
C3 H3B 0.9800 . ?
C3 H3C 0.9800 . ?
B3 B9 1.8154(17) . ?
B3 B8 1.8275(17) . ?
B3 B4 1.8414(17) . ?
B3 H3 1.134(14) . ?
C4 N1 1.3202(15) . ?
C4 B10 1.5584(16) . ?
B4 B6 1.8034(17) . ?
B4 B9 1.8085(17) . ?
B4 B5 1.8555(17) . ?
B4 H4 1.114(14) . ?
C5 N1 1.4712(15) . ?
C5 C6 1.5285(17) . ?
C5 H5A 0.9900 . ?
C5 H5B 0.9900 . ?
B5 B7 1.8109(17) . ?
B5 B6 1.8138(17) . ?
B5 H5 1.088(14) . ?
C6 H6A 0.9900 . ?
C6 H6B 0.9900 . ?
B6 B10 1.6877(17) . ?
B6 B9 1.8396(17) . ?
B6 B7 1.8478(17) . ?
B6 H6 1.115(14) . ?
C7 C8 1.5165(15) . ?
C7 H7A 0.9900 . ?
C7 H7B 0.9900 . ?
B7 B10 1.6963(17) . ?
B7 B8 1.8457(17) . ?
B7 H7 1.11(2) . ?
C8 C9 1.5276(15) . ?
C8 H8A 0.9900 . ?
C8 H8B 0.9900 . ?
B8 B10 1.6887(17) . ?
B8 B9 1.8609(17) . ?
B8 H8 1.110(14) . ?
C9 C10 1.5221(19) . ?
C9 H9A 0.9900 . ?
C9 H9B 0.9900 . ?
B9 B10 1.6937(17) . ?
B9 H9 1.121(14) . ?
C10 H10A 0.9800 . ?
C10 H10B 0.9800 . ?
C10 H10C 0.9800 . ?
N1 H1 0.821(16) . ?
C11 C12 1.5178(15) . ?
C11 H11A 0.9900 . ?
C11 H11B 0.9900 . ?
C12 C13 1.5310(16) . ?
C12 H12A 0.9900 . ?
C12 H12B 0.9900 . ?
C13 C14 1.5204(17) . ?
C13 H13A 0.9900 . ?
C13 H13B 0.9900 . ?
C14 H14A 0.9800 . ?
C14 H14B 0.9800 . ?
C14 H14C 0.9800 . ?
C15 C16 1.5198(15) . ?
C15 H15A 0.9900 . ?
C15 H15B 0.9900 . ?
C16 C17 1.5325(16) . ?
C16 H16A 0.9900 . ?
C16 H16B 0.9900 . ?
C17 C18 1.5184(17) . ?
C17 H17A 0.9900 . ?
C17 H17B 0.9900 . ?
C18 H18A 0.9800 . ?
C18 H18B 0.9800 . ?
C18 H18C 0.9800 . ?
C19 C20 1.5158(15) . ?
C19 H19A 0.9900 . ?
C19 H19B 0.9900 . ?
C20 C21 1.5257(16) . ?
C20 H20A 0.9900 . ?
C20 H20B 0.9900 . ?
C21 C22 1.5257(18) . ?
C21 H21A 0.9900 . ?
C21 H21B 0.9900 . ?
C22 H22A 0.9800 . ?
C22 H22B 0.9800 . ?
C22 H22C 0.9800 . ?
